data_7210789
loop_
_publ_author_name
'Chen, Huan-Huan'
'Yang, Jin'
'Liu, Ying-Ying'
'Ma, Jian-Fang'

_publ_section_title
;
 A series of tetranuclear-cluster-containing complexes based on
 pendent-arm macrocyclic ligand and different carboxylates: syntheses,
 structures, photoluminescence, and magnetic properties
;
_journal_issue 25
_journal_name_full CrystEngComm
_journal_page_first 5168
_journal_paper_doi 10.1039/c3ce40239h
_journal_volume 15
_journal_year 2013
_chemical_formula_moiety '2(C40 H48 Co4 N4 O17), H2 O '
_chemical_formula_sum 'C80 H98 Co8 N8 O35'
_chemical_formula_weight 2203.10
_chemical_name_systematic
;
?
;
_space_group_IT_number 2
_symmetry_cell_setting triclinic
_symmetry_space_group_name_Hall '-P 1'
_symmetry_space_group_name_H-M 'P -1'
_atom_sites_solution_hydrogens geom
_atom_sites_solution_primary direct
_atom_sites_solution_secondary difmap
_audit_creation_method SHELXL-97
_cell_angle_alpha 79.814(5)
_cell_angle_beta 69.227(5)
_cell_angle_gamma 79.861(5)
_cell_formula_units_Z 1
_cell_length_a 12.706(5)
_cell_length_b 13.774(5)
_cell_length_c 14.198(5)
_cell_measurement_reflns_used 10243
_cell_measurement_temperature 293(2)
_cell_measurement_theta_max 27.44
_cell_measurement_theta_min 3.0
_cell_volume 2269.3(15)
_computing_cell_refinement PROCESS-AUTO
_computing_data_collection PROCESS-AUTO
_computing_data_reduction PROCESS-AUTO
_computing_structure_refinement 'SHELXL-97 (Sheldrick, 1997)'
_computing_structure_solution 'SHELXS-97 (Sheldrick, 1997)'
_diffrn_ambient_temperature 293(2)
_diffrn_detector_area_resol_mean 10.0
_diffrn_measured_fraction_theta_full 0.997
_diffrn_measured_fraction_theta_max 0.989
_diffrn_measurement_device_type 'Rigaku RAXIS-RAPID'
_diffrn_measurement_method '\w scan'
_diffrn_radiation_monochromator graphite
_diffrn_radiation_source 'fine-focus sealed tube'
_diffrn_radiation_type MoK\a
_diffrn_radiation_wavelength 0.71069
_diffrn_reflns_av_R_equivalents 0.0457
_diffrn_reflns_av_sigmaI/netI 0.0629
_diffrn_reflns_limit_h_max 16
_diffrn_reflns_limit_h_min -16
_diffrn_reflns_limit_k_max 17
_diffrn_reflns_limit_k_min -17
_diffrn_reflns_limit_l_max 18
_diffrn_reflns_limit_l_min -17
_diffrn_reflns_number 22444
_diffrn_reflns_theta_full 25.00
_diffrn_reflns_theta_max 27.44
_diffrn_reflns_theta_min 3.00
_exptl_absorpt_coefficient_mu 1.514
_exptl_absorpt_correction_T_max 0.689
_exptl_absorpt_correction_T_min 0.680
_exptl_absorpt_correction_type multi-scan
_exptl_absorpt_process_details
;
Higashi,T (1995) Program for absorption correction.
Rigaku Corporation, Tokyo, Japan.
;
_exptl_crystal_colour purple
_exptl_crystal_density_diffrn 1.612
_exptl_crystal_density_method 'not measured'
_exptl_crystal_description block
_exptl_crystal_F_000 1130
_exptl_crystal_size_max 0.261
_exptl_crystal_size_mid 0.257
_exptl_crystal_size_min 0.246
_refine_diff_density_max 0.940
_refine_diff_density_min -0.380
_refine_diff_density_rms 0.097
_refine_ls_extinction_method none
_refine_ls_goodness_of_fit_ref 1.047
_refine_ls_hydrogen_treatment constr
_refine_ls_matrix_type full
_refine_ls_number_parameters 595
_refine_ls_number_reflns 10243
_refine_ls_number_restraints 10
_refine_ls_restrained_S_all 1.048
_refine_ls_R_factor_all 0.0875
_refine_ls_R_factor_gt 0.0504
_refine_ls_shift/su_max 0.001
_refine_ls_shift/su_mean 0.000
_refine_ls_structure_factor_coef Fsqd
_refine_ls_weighting_details 'calc w=1/[\s^2^(Fo^2^)+(0.0651P)^2^+2.9195P] where P=(Fo^2^+2Fc^2^)/3'
_refine_ls_weighting_scheme calc
_refine_ls_wR_factor_gt 0.1345
_refine_ls_wR_factor_ref 0.1524
_reflns_number_gt 6600
_reflns_number_total 10243
_reflns_threshold_expression >2sigma(I)
_cod_data_source_file c3ce40239h.txt
_cod_data_source_block Compound-3
_cod_depositor_comments
;
The following automatic conversions were performed:

'_symmetry_cell_setting' value 'Triclinic' changed to 'triclinic'
according to /home/saulius/struct/CIF-dictionaries/cif_core.dic
dictionary named 'cif_core.dic' version 2.4.2 from 2011-04-26.

Automatic conversion script
Id: cif_fix_values 1891 2012-01-12 08:04:46Z andrius 
;
_cod_original_sg_symbol_Hall '-P 1 '
_cod_original_sg_symbol_H-M 'P -1 '
_cod_database_code 7210789

loop_
_symmetry_equiv_pos_as_xyz
'x, y, z'
'-x, -y, -z'

loop_
_atom_site_label
_atom_site_type_symbol
_atom_site_fract_x
_atom_site_fract_y
_atom_site_fract_z
_atom_site_U_iso_or_equiv
_atom_site_adp_type
_atom_site_occupancy
_atom_site_symmetry_multiplicity
_atom_site_calc_flag
_atom_site_refinement_flags
Co1 Co 0.26998(5) 0.35090(4) 0.75775(4) 0.02579(14) Uani 1 1 d .
Co2 Co 0.14412(5) 0.20470(4) 0.96994(4) 0.02786(15) Uani 1 1 d .
Co3 Co 0.43644(5) 0.26143(4) 0.54594(4) 0.02963(15) Uani 1 1 d .
Co4 Co 0.30857(5) 0.12059(4) 0.75204(4) 0.02584(14) Uani 1 1 d .
C1 C -0.1573(6) 0.2733(6) 0.5928(6) 0.087(2) Uani 1 1 d .
H1A H -0.1933 0.3408 0.5916 0.131 Uiso 1 1 calc R
H1B H -0.2039 0.2327 0.6489 0.131 Uiso 1 1 calc R
H1C H -0.1474 0.2491 0.5305 0.131 Uiso 1 1 calc R
C2 C -0.0421(5) 0.2694(5) 0.6047(5) 0.0577(15) Uani 1 1 d .
C3 C -0.0017(4) 0.3544(4) 0.6121(4) 0.0468(12) Uani 1 1 d .
H3 H -0.0451 0.4157 0.6067 0.056 Uiso 1 1 calc R
C4 C 0.1009(4) 0.3506(3) 0.6271(3) 0.0371(10) Uani 1 1 d .
C5 C 0.1655(4) 0.2584(3) 0.6386(3) 0.0303(9) Uani 1 1 d .
C6 C 0.1318(4) 0.1720(3) 0.6223(3) 0.0374(10) Uani 1 1 d .
C7 C 0.0277(5) 0.1789(4) 0.6083(4) 0.0511(13) Uani 1 1 d .
H7 H 0.0037 0.1215 0.6011 0.061 Uiso 1 1 calc R
C8 C 0.2127(4) 0.0771(3) 0.6074(4) 0.0391(11) Uani 1 1 d .
H8A H 0.1840 0.0338 0.5778 0.047 Uiso 1 1 calc R
H8B H 0.2853 0.0932 0.5589 0.047 Uiso 1 1 calc R
C9 C 0.3093(4) -0.0714(3) 0.6719(4) 0.0418(11) Uani 1 1 d .
H9A H 0.3784 -0.0526 0.6194 0.050 Uiso 1 1 calc R
H9B H 0.2736 -0.1089 0.6424 0.050 Uiso 1 1 calc R
C10 C 0.3413(5) -0.1395(3) 0.7572(4) 0.0463(12) Uani 1 1 d .
H10A H 0.4091 -0.1832 0.7262 0.056 Uiso 1 1 calc R
H10B H 0.2811 -0.1809 0.7921 0.056 Uiso 1 1 calc R
C11 C 0.3632(4) -0.0923(3) 0.8378(4) 0.0404(11) Uani 1 1 d .
H11A H 0.2911 -0.0766 0.8900 0.048 Uiso 1 1 calc R
H11B H 0.4094 -0.1413 0.8694 0.048 Uiso 1 1 calc R
C12 C 0.4416(4) 0.0269(3) 0.8875(3) 0.0336(10) Uani 1 1 d .
H12A H 0.4940 -0.0256 0.9076 0.040 Uiso 1 1 calc R
H12B H 0.3707 0.0298 0.9439 0.040 Uiso 1 1 calc R
C13 C 0.4890(4) 0.1246(3) 0.8691(3) 0.0330(10) Uani 1 1 d .
C14 C 0.5970(4) 0.1248(4) 0.8740(4) 0.0418(11) Uani 1 1 d .
H14 H 0.6441 0.0650 0.8750 0.050 Uiso 1 1 calc R
C15 C 0.6360(4) 0.2121(4) 0.8774(4) 0.0468(12) Uani 1 1 d .
C16 C 0.7538(5) 0.2111(5) 0.8813(6) 0.074(2) Uani 1 1 d .
H16A H 0.7933 0.1450 0.8767 0.111 Uiso 1 1 calc R
H16B H 0.7481 0.2321 0.9441 0.111 Uiso 1 1 calc R
H16C H 0.7948 0.2556 0.8255 0.111 Uiso 1 1 calc R
C17 C 0.5617(4) 0.2979(4) 0.8824(4) 0.0442(12) Uani 1 1 d .
H17 H 0.5847 0.3559 0.8893 0.053 Uiso 1 1 calc R
C18 C 0.4540(4) 0.3020(3) 0.8778(3) 0.0330(10) Uani 1 1 d .
C19 C 0.4192(3) 0.2152(3) 0.8639(3) 0.0281(9) Uani 1 1 d .
C20 C 0.3714(4) 0.3948(3) 0.8969(3) 0.0372(10) Uani 1 1 d .
H20A H 0.3008 0.3765 0.9473 0.045 Uiso 1 1 calc R
H20B H 0.4010 0.4379 0.9261 0.045 Uiso 1 1 calc R
C21 C 0.2644(4) 0.5413(3) 0.8435(4) 0.0406(11) Uani 1 1 d .
H21A H 0.2985 0.5780 0.8751 0.049 Uiso 1 1 calc R
H21B H 0.1968 0.5185 0.8952 0.049 Uiso 1 1 calc R
C22 C 0.2290(5) 0.6122(3) 0.7607(4) 0.0477(13) Uani 1 1 d .
H22A H 0.1580 0.6514 0.7934 0.057 Uiso 1 1 calc R
H22B H 0.2855 0.6577 0.7288 0.057 Uiso 1 1 calc R
C23 C 0.2139(4) 0.5660(3) 0.6776(4) 0.0401(11) Uani 1 1 d .
H23A H 0.1685 0.6148 0.6450 0.048 Uiso 1 1 calc R
H23B H 0.2879 0.5530 0.6270 0.048 Uiso 1 1 calc R
C24 C 0.1477(4) 0.4462(3) 0.6166(4) 0.0386(11) Uani 1 1 d .
H24A H 0.2217 0.4434 0.5641 0.046 Uiso 1 1 calc R
H24B H 0.0988 0.4999 0.5931 0.046 Uiso 1 1 calc R
C25 C 0.5303(4) -0.0163(3) 0.7166(3) 0.0357(10) Uani 1 1 d .
H25A H 0.5304 -0.0725 0.6839 0.043 Uiso 1 1 calc R
H25B H 0.5912 -0.0319 0.7450 0.043 Uiso 1 1 calc R
C26 C 0.5514(4) 0.0743(3) 0.6385(3) 0.0362(10) Uani 1 1 d .
C27 C 0.4519(4) 0.4797(3) 0.7270(4) 0.0381(11) Uani 1 1 d .
H27A H 0.5076 0.4823 0.7584 0.046 Uiso 1 1 calc R
H27B H 0.4374 0.5453 0.6924 0.046 Uiso 1 1 calc R
C28 C 0.4997(4) 0.4067(3) 0.6501(4) 0.0351(10) Uani 1 1 d .
C29 C 0.0492(4) 0.4827(3) 0.7899(4) 0.0422(11) Uani 1 1 d .
H29A H -0.0100 0.4882 0.7602 0.051 Uiso 1 1 calc R
H29B H 0.0409 0.5440 0.8179 0.051 Uiso 1 1 calc R
C30 C 0.0318(4) 0.3980(3) 0.8753(3) 0.0343(10) Uani 1 1 d .
C31 C 0.1219(4) -0.0023(3) 0.7781(3) 0.0387(11) Uani 1 1 d .
H31A H 0.1315 -0.0686 0.8134 0.046 Uiso 1 1 calc R
H31B H 0.0676 -0.0015 0.7441 0.046 Uiso 1 1 calc R
C32 C 0.0762(4) 0.0715(3) 0.8542(3) 0.0304(9) Uani 1 1 d .
C33 C 0.3680(4) 0.3041(3) 0.4007(3) 0.0298(9) Uani 1 1 d .
C34 C 0.3165(4) 0.3389(3) 0.3199(3) 0.0313(9) Uani 1 1 d .
C35 C 0.2953(4) 0.2720(3) 0.2680(3) 0.0377(11) Uani 1 1 d .
H35 H 0.3122 0.2041 0.2848 0.045 Uiso 1 1 calc R
C36 C 0.2489(4) 0.3061(3) 0.1907(3) 0.0357(10) Uani 1 1 d .
C37 C 0.2255(4) 0.4070(3) 0.1661(3) 0.0347(10) Uani 1 1 d .
H37 H 0.1969 0.4304 0.1133 0.042 Uiso 1 1 calc R
C38 C 0.2441(4) 0.4740(3) 0.2190(4) 0.0381(11) Uani 1 1 d .
H38 H 0.2266 0.5419 0.2025 0.046 Uiso 1 1 calc R
C39 C 0.2882(4) 0.4404(3) 0.2954(3) 0.0340(10) Uani 1 1 d .
H39 H 0.2994 0.4856 0.3314 0.041 Uiso 1 1 calc R
C40 C 0.2243(5) 0.2328(4) 0.1366(4) 0.0446(12) Uani 1 1 d .
N1 N 0.2321(3) 0.0207(3) 0.7016(3) 0.0322(8) Uani 1 1 d .
N2 N 0.1601(3) 0.4721(3) 0.7088(3) 0.0347(8) Uani 1 1 d .
N3 N 0.4203(3) -0.0005(3) 0.7996(3) 0.0320(8) Uani 1 1 d .
N4 N 0.3455(3) 0.4531(3) 0.8069(3) 0.0309(8) Uani 1 1 d .
O1 O 0.2621(2) 0.2520(2) 0.6616(2) 0.0273(6) Uani 1 1 d .
O2 O 0.3189(2) 0.2175(2) 0.8488(2) 0.0264(6) Uani 1 1 d .
O3 O 0.1457(2) 0.1270(2) 0.8565(2) 0.0319(7) Uani 1 1 d .
O4 O -0.0234(3) 0.0731(2) 0.9125(3) 0.0406(8) Uani 1 1 d .
O5 O 0.1214(2) 0.3373(2) 0.8771(2) 0.0323(7) Uani 1 1 d .
O6 O -0.0622(3) 0.3917(3) 0.9384(3) 0.0618(11) Uani 1 1 d .
O7 O 0.4609(2) 0.1330(2) 0.6343(2) 0.0338(7) Uani 1 1 d .
O8 O 0.6477(3) 0.0859(3) 0.5804(3) 0.0511(9) Uani 1 1 d .
O9 O 0.4278(2) 0.3520(2) 0.6483(2) 0.0328(7) Uani 1 1 d .
O10 O 0.5983(3) 0.4037(3) 0.5933(3) 0.0540(10) Uani 1 1 d .
O11 O 0.3835(3) 0.3679(2) 0.4463(2) 0.0400(8) Uani 1 1 d .
O12 O 0.3948(3) 0.2130(2) 0.4255(2) 0.0358(7) Uani 1 1 d .
O14 O 0.2466(5) 0.1414(3) 0.1622(4) 0.0921(18) Uani 1 1 d .
O13 O 0.1801(3) 0.2686(2) 0.0697(2) 0.0377(7) Uani 1 1 d .
O1W O -0.0366(3) 0.2077(2) 1.0390(2) 0.0428(8) Uani 1 1 d D
H1WA H -0.0609 0.2651 1.0125 0.064 Uiso 1 1 d RD
H1WB H -0.0524 0.1642 1.0116 0.064 Uiso 1 1 d RD
O2W O 0.1732(3) 0.0640(2) 1.0473(2) 0.0372(7) Uani 1 1 d D
H2WA H 0.1849 0.0809 1.0945 0.056 Uiso 1 1 d RD
H2WB H 0.1155 0.0389 1.0608 0.056 Uiso 1 1 d RD
O3W O 0.6132(3) 0.2667(2) 0.4726(2) 0.0413(8) Uani 1 1 d D
H3WA H 0.6258 0.3191 0.4860 0.062 Uiso 1 1 d RD
H3WB H 0.6383 0.2167 0.5056 0.062 Uiso 1 1 d RD
O4W O 0.8524(9) 0.9823(9) 0.6333(9) 0.110(4) Uani 0.50 1 d PD
H4WA H 0.9000 0.9629 0.6713 0.165 Uiso 1 1 d RD

loop_
_atom_site_aniso_label
_atom_site_aniso_U_11
_atom_site_aniso_U_22
_atom_site_aniso_U_33
_atom_site_aniso_U_23
_atom_site_aniso_U_13
_atom_site_aniso_U_12
Co1 0.0240(3) 0.0276(3) 0.0262(3) -0.0032(2) -0.0080(2) -0.0054(2)
Co2 0.0300(3) 0.0323(3) 0.0245(3) -0.0040(2) -0.0105(2) -0.0086(2)
Co3 0.0338(3) 0.0343(3) 0.0225(3) -0.0025(2) -0.0105(2) -0.0075(3)
Co4 0.0274(3) 0.0271(3) 0.0245(3) -0.0039(2) -0.0091(2) -0.0055(2)
C1 0.064(4) 0.105(6) 0.120(6) 0.007(5) -0.067(5) -0.021(4)
C2 0.047(3) 0.073(4) 0.067(4) 0.003(3) -0.038(3) -0.016(3)
C3 0.038(3) 0.055(3) 0.049(3) 0.002(2) -0.023(2) -0.001(2)
C4 0.040(3) 0.039(2) 0.037(3) 0.002(2) -0.021(2) -0.007(2)
C5 0.029(2) 0.040(2) 0.026(2) -0.0047(18) -0.0134(18) -0.0056(18)
C6 0.038(3) 0.045(3) 0.034(2) -0.002(2) -0.015(2) -0.013(2)
C7 0.052(3) 0.058(3) 0.060(3) -0.006(3) -0.035(3) -0.017(3)
C8 0.048(3) 0.041(3) 0.035(3) -0.004(2) -0.021(2) -0.011(2)
C9 0.051(3) 0.038(3) 0.037(3) -0.016(2) -0.012(2) -0.003(2)
C10 0.052(3) 0.030(2) 0.057(3) -0.010(2) -0.017(3) -0.003(2)
C11 0.050(3) 0.028(2) 0.040(3) 0.0028(19) -0.014(2) -0.007(2)
C12 0.039(3) 0.036(2) 0.026(2) -0.0017(18) -0.0129(19) 0.000(2)
C13 0.031(2) 0.039(2) 0.026(2) -0.0011(18) -0.0091(18) -0.0025(19)
C14 0.028(2) 0.053(3) 0.043(3) -0.001(2) -0.017(2) 0.004(2)
C15 0.028(2) 0.061(3) 0.054(3) 0.010(3) -0.022(2) -0.012(2)
C16 0.043(3) 0.087(5) 0.100(5) 0.018(4) -0.042(4) -0.019(3)
C17 0.043(3) 0.049(3) 0.053(3) 0.001(2) -0.028(2) -0.018(2)
C18 0.033(2) 0.038(2) 0.033(2) -0.0012(19) -0.0160(19) -0.0099(19)
C19 0.026(2) 0.038(2) 0.024(2) -0.0020(17) -0.0109(17) -0.0069(18)
C20 0.039(3) 0.043(3) 0.037(3) -0.012(2) -0.014(2) -0.014(2)
C21 0.039(3) 0.038(3) 0.047(3) -0.013(2) -0.013(2) -0.005(2)
C22 0.052(3) 0.030(2) 0.058(3) -0.008(2) -0.015(3) 0.000(2)
C23 0.047(3) 0.027(2) 0.042(3) 0.0017(19) -0.011(2) -0.006(2)
C24 0.041(3) 0.036(2) 0.039(3) 0.004(2) -0.019(2) -0.003(2)
C25 0.039(3) 0.031(2) 0.034(2) -0.0066(19) -0.013(2) 0.0069(19)
C26 0.037(3) 0.036(2) 0.033(2) -0.0091(19) -0.009(2) -0.001(2)
C27 0.033(2) 0.038(2) 0.044(3) -0.010(2) -0.006(2) -0.016(2)
C28 0.031(2) 0.033(2) 0.041(3) -0.0053(19) -0.009(2) -0.0070(19)
C29 0.030(2) 0.039(3) 0.050(3) -0.005(2) -0.010(2) 0.004(2)
C30 0.026(2) 0.035(2) 0.036(2) -0.0017(19) -0.0062(19) -0.0007(18)
C31 0.048(3) 0.036(2) 0.037(3) -0.004(2) -0.013(2) -0.019(2)
C32 0.035(2) 0.031(2) 0.030(2) 0.0022(17) -0.0169(19) -0.0090(18)
C33 0.030(2) 0.041(2) 0.022(2) -0.0074(18) -0.0085(17) -0.0086(19)
C34 0.031(2) 0.039(2) 0.029(2) -0.0064(18) -0.0163(19) -0.0036(19)
C35 0.051(3) 0.031(2) 0.041(3) -0.0088(19) -0.026(2) -0.001(2)
C36 0.042(3) 0.035(2) 0.040(3) -0.012(2) -0.023(2) 0.000(2)
C37 0.037(3) 0.037(2) 0.035(2) -0.0056(19) -0.019(2) 0.000(2)
C38 0.043(3) 0.033(2) 0.046(3) -0.005(2) -0.025(2) -0.002(2)
C39 0.030(2) 0.037(2) 0.040(2) -0.013(2) -0.013(2) -0.0056(19)
C40 0.062(3) 0.039(3) 0.047(3) -0.010(2) -0.037(3) 0.000(2)
N1 0.038(2) 0.0299(18) 0.0318(19) -0.0078(15) -0.0112(16) -0.0093(16)
N2 0.033(2) 0.0333(19) 0.035(2) -0.0003(16) -0.0103(17) -0.0014(16)
N3 0.035(2) 0.0291(18) 0.0300(19) -0.0038(15) -0.0094(16) -0.0035(16)
N4 0.0304(19) 0.0301(18) 0.033(2) -0.0068(15) -0.0079(16) -0.0080(15)
O1 0.0277(15) 0.0306(15) 0.0289(15) -0.0028(12) -0.0156(12) -0.0047(12)
O2 0.0212(14) 0.0334(15) 0.0276(15) -0.0046(12) -0.0107(12) -0.0045(12)
O3 0.0313(16) 0.0384(16) 0.0308(16) -0.0084(13) -0.0109(13) -0.0118(13)
O4 0.0303(17) 0.0475(19) 0.048(2) -0.0093(15) -0.0119(15) -0.0146(14)
O5 0.0263(15) 0.0347(16) 0.0334(16) -0.0026(13) -0.0086(13) -0.0019(13)
O6 0.0308(19) 0.060(2) 0.067(3) 0.007(2) 0.0039(18) 0.0063(17)
O7 0.0290(16) 0.0370(16) 0.0297(16) 0.0008(13) -0.0067(13) -0.0011(13)
O8 0.0324(19) 0.055(2) 0.048(2) 0.0054(17) 0.0003(16) 0.0018(16)
O9 0.0286(16) 0.0421(17) 0.0314(16) -0.0090(13) -0.0087(13) -0.0124(13)
O10 0.0287(18) 0.057(2) 0.071(3) -0.0290(19) 0.0039(17) -0.0150(16)
O11 0.059(2) 0.0357(17) 0.0357(17) -0.0069(14) -0.0267(16) -0.0074(15)
O12 0.049(2) 0.0333(16) 0.0314(16) -0.0021(13) -0.0222(15) -0.0040(14)
O14 0.170(5) 0.041(2) 0.121(4) -0.014(2) -0.124(4) 0.005(3)
O13 0.049(2) 0.0383(17) 0.0355(17) -0.0049(14) -0.0241(16) -0.0088(15)
O1W 0.0354(18) 0.0475(19) 0.0423(19) -0.0061(15) -0.0071(15) -0.0090(15)
O2W 0.0424(19) 0.0368(17) 0.0377(17) -0.0005(13) -0.0168(15) -0.0157(14)
O3W 0.0398(19) 0.0465(19) 0.0330(17) -0.0040(14) -0.0049(15) -0.0097(15)
O4W 0.071(7) 0.145(10) 0.114(9) 0.032(7) -0.036(7) -0.053(7)

loop_
_atom_type_symbol
_atom_type_description
_atom_type_scat_dispersion_real
_atom_type_scat_dispersion_imag
_atom_type_scat_source
C C 0.0033 0.0016 'International Tables Vol C Tables 4.2.6.8 and 6.1.1.4'
H H 0.0000 0.0000 'International Tables Vol C Tables 4.2.6.8 and 6.1.1.4'
N N 0.0061 0.0033 'International Tables Vol C Tables 4.2.6.8 and 6.1.1.4'
O O 0.0106 0.0060 'International Tables Vol C Tables 4.2.6.8 and 6.1.1.4'
Co Co 0.3494 0.9721 'International Tables Vol C Tables 4.2.6.8 and 6.1.1.4'

loop_
_geom_angle_atom_site_label_1
_geom_angle_atom_site_label_2
_geom_angle_atom_site_label_3
_geom_angle
_geom_angle_site_symmetry_1
_geom_angle_site_symmetry_3
O5 Co1 O9 173.19(12) . .
O5 Co1 O1 102.20(11) . .
O9 Co1 O1 78.48(11) . .
O5 Co1 N2 79.79(13) . .
O9 Co1 N2 106.95(13) . .
O1 Co1 N2 95.19(13) . .
O5 Co1 N4 101.47(13) . .
O9 Co1 N4 77.77(12) . .
O1 Co1 N4 156.24(12) . .
N2 Co1 N4 91.06(14) . .
O5 Co1 O2 78.84(11) . .
O9 Co1 O2 94.49(11) . .
O1 Co1 O2 85.75(10) . .
N2 Co1 O2 158.32(12) . .
N4 Co1 O2 96.76(12) . .
O13 Co2 O3 167.05(13) 1_556 .
O13 Co2 O2W 90.43(12) 1_556 .
O3 Co2 O2W 84.99(12) . .
O13 Co2 O5 95.40(12) 1_556 .
O3 Co2 O5 88.60(12) . .
O2W Co2 O5 173.27(12) . .
O13 Co2 O1W 100.77(13) 1_556 .
O3 Co2 O1W 91.51(12) . .
O2W Co2 O1W 92.02(13) . .
O5 Co2 O1W 90.19(12) . .
O13 Co2 O2 93.68(12) 1_556 .
O3 Co2 O2 75.35(11) . .
O2W Co2 O2 100.75(11) . .
O5 Co2 O2 75.57(11) . .
O1W Co2 O2 160.64(12) . .
O7 Co3 O9 95.28(13) . .
O7 Co3 O11 163.45(13) . .
O9 Co3 O11 97.65(12) . .
O7 Co3 O3W 92.72(12) . .
O9 Co3 O3W 92.51(12) . .
O11 Co3 O3W 96.98(13) . .
O7 Co3 O12 103.52(12) . .
O9 Co3 O12 156.90(12) . .
O11 Co3 O12 61.66(11) . .
O3W Co3 O12 99.80(12) . .
O7 Co3 O1 78.14(11) . .
O9 Co3 O1 76.04(11) . .
O11 Co3 O1 94.99(12) . .
O3W Co3 O1 164.44(11) . .
O12 Co3 O1 94.62(11) . .
O7 Co3 C33 133.74(13) . .
O9 Co3 C33 127.48(13) . .
O11 Co3 C33 30.83(12) . .
O3W Co3 C33 101.07(13) . .
O12 Co3 C33 30.88(12) . .
O1 Co3 C33 94.30(12) . .
O7 Co4 O3 170.89(12) . .
O7 Co4 O2 101.03(12) . .
O3 Co4 O2 79.12(11) . .
O7 Co4 O1 79.56(11) . .
O3 Co4 O1 91.37(12) . .
O2 Co4 O1 86.62(11) . .
O7 Co4 N1 102.25(13) . .
O3 Co4 N1 77.65(12) . .
O2 Co4 N1 156.67(13) . .
O1 Co4 N1 96.06(12) . .
O7 Co4 N3 77.84(13) . .
O3 Co4 N3 111.27(13) . .
O2 Co4 N3 94.22(12) . .
O1 Co4 N3 157.12(12) . .
N1 Co4 N3 92.15(14) . .
C2 C1 H1A 109.5 . .
C2 C1 H1B 109.5 . .
H1A C1 H1B 109.5 . .
C2 C1 H1C 109.5 . .
H1A C1 H1C 109.5 . .
H1B C1 H1C 109.5 . .
C3 C2 C7 117.4(5) . .
C3 C2 C1 121.9(6) . .
C7 C2 C1 120.7(5) . .
C4 C3 C2 122.2(5) . .
C4 C3 H3 118.9 . .
C2 C3 H3 118.9 . .
C3 C4 C5 119.6(4) . .
C3 C4 C24 118.8(4) . .
C5 C4 C24 121.2(4) . .
O1 C5 C4 120.6(4) . .
O1 C5 C6 120.0(4) . .
C4 C5 C6 119.4(4) . .
C7 C6 C5 118.7(4) . .
C7 C6 C8 120.1(4) . .
C5 C6 C8 120.8(4) . .
C6 C7 C2 122.2(5) . .
C6 C7 H7 118.9 . .
C2 C7 H7 118.9 . .
N1 C8 C6 115.6(4) . .
N1 C8 H8A 108.4 . .
C6 C8 H8A 108.4 . .
N1 C8 H8B 108.4 . .
C6 C8 H8B 108.4 . .
H8A C8 H8B 107.5 . .
N1 C9 C10 115.7(4) . .
N1 C9 H9A 108.3 . .
C10 C9 H9A 108.3 . .
N1 C9 H9B 108.3 . .
C10 C9 H9B 108.3 . .
H9A C9 H9B 107.4 . .
C9 C10 C11 118.7(4) . .
C9 C10 H10A 107.6 . .
C11 C10 H10A 107.6 . .
C9 C10 H10B 107.6 . .
C11 C10 H10B 107.6 . .
H10A C10 H10B 107.1 . .
N3 C11 C10 115.4(4) . .
N3 C11 H11A 108.4 . .
C10 C11 H11A 108.4 . .
N3 C11 H11B 108.4 . .
C10 C11 H11B 108.4 . .
H11A C11 H11B 107.5 . .
N3 C12 C13 115.5(3) . .
N3 C12 H12A 108.4 . .
C13 C12 H12A 108.4 . .
N3 C12 H12B 108.4 . .
C13 C12 H12B 108.4 . .
H12A C12 H12B 107.5 . .
C14 C13 C19 119.2(4) . .
C14 C13 C12 119.5(4) . .
C19 C13 C12 120.4(4) . .
C15 C14 C13 121.9(4) . .
C15 C14 H14 119.0 . .
C13 C14 H14 119.0 . .
C17 C15 C14 117.4(4) . .
C17 C15 C16 121.3(5) . .
C14 C15 C16 121.2(5) . .
C15 C16 H16A 109.5 . .
C15 C16 H16B 109.5 . .
H16A C16 H16B 109.5 . .
C15 C16 H16C 109.5 . .
H16A C16 H16C 109.5 . .
H16B C16 H16C 109.5 . .
C15 C17 C18 123.0(4) . .
C15 C17 H17 118.5 . .
C18 C17 H17 118.5 . .
C17 C18 C19 119.1(4) . .
C17 C18 C20 120.4(4) . .
C19 C18 C20 120.2(4) . .
O2 C19 C13 119.9(4) . .
O2 C19 C18 121.4(4) . .
C13 C19 C18 118.6(4) . .
N4 C20 C18 116.4(4) . .
N4 C20 H20A 108.2 . .
C18 C20 H20A 108.2 . .
N4 C20 H20B 108.2 . .
C18 C20 H20B 108.2 . .
H20A C20 H20B 107.3 . .
N4 C21 C22 114.6(4) . .
N4 C21 H21A 108.6 . .
C22 C21 H21A 108.6 . .
N4 C21 H21B 108.6 . .
C22 C21 H21B 108.6 . .
H21A C21 H21B 107.6 . .
C23 C22 C21 117.3(4) . .
C23 C22 H22A 108.0 . .
C21 C22 H22A 108.0 . .
C23 C22 H22B 108.0 . .
C21 C22 H22B 108.0 . .
H22A C22 H22B 107.2 . .
N2 C23 C22 116.9(4) . .
N2 C23 H23A 108.1 . .
C22 C23 H23A 108.1 . .
N2 C23 H23B 108.1 . .
C22 C23 H23B 108.1 . .
H23A C23 H23B 107.3 . .
N2 C24 C4 116.8(4) . .
N2 C24 H24A 108.1 . .
C4 C24 H24A 108.1 . .
N2 C24 H24B 108.1 . .
C4 C24 H24B 108.1 . .
H24A C24 H24B 107.3 . .
N3 C25 C26 111.7(3) . .
N3 C25 H25A 109.3 . .
C26 C25 H25A 109.3 . .
N3 C25 H25B 109.3 . .
C26 C25 H25B 109.3 . .
H25A C25 H25B 107.9 . .
O8 C26 O7 124.2(4) . .
O8 C26 C25 120.7(4) . .
O7 C26 C25 115.0(4) . .
N4 C27 C28 112.6(3) . .
N4 C27 H27A 109.1 . .
C28 C27 H27A 109.1 . .
N4 C27 H27B 109.1 . .
C28 C27 H27B 109.1 . .
H27A C27 H27B 107.8 . .
O10 C28 O9 124.4(4) . .
O10 C28 C27 121.0(4) . .
O9 C28 C27 114.5(4) . .
N2 C29 C30 114.4(4) . .
N2 C29 H29A 108.7 . .
C30 C29 H29A 108.7 . .
N2 C29 H29B 108.7 . .
C30 C29 H29B 108.7 . .
H29A C29 H29B 107.6 . .
O6 C30 O5 124.3(4) . .
O6 C30 C29 119.7(4) . .
O5 C30 C29 116.0(4) . .
N1 C31 C32 111.5(3) . .
N1 C31 H31A 109.3 . .
C32 C31 H31A 109.3 . .
N1 C31 H31B 109.3 . .
C32 C31 H31B 109.3 . .
H31A C31 H31B 108.0 . .
O4 C32 O3 123.8(4) . .
O4 C32 C31 119.5(4) . .
O3 C32 C31 116.6(4) . .
O11 C33 O12 119.6(4) . .
O11 C33 C34 118.4(4) . .
O12 C33 C34 121.9(4) . .
O11 C33 Co3 56.6(2) . .
O12 C33 Co3 63.2(2) . .
C34 C33 Co3 173.2(3) . .
C35 C34 C39 119.1(4) . .
C35 C34 C33 121.2(4) . .
C39 C34 C33 119.7(4) . .
C34 C35 C36 120.5(4) . .
C34 C35 H35 119.8 . .
C36 C35 H35 119.8 . .
C37 C36 C35 118.9(4) . .
C37 C36 C40 121.2(4) . .
C35 C36 C40 119.9(4) . .
C36 C37 C38 120.9(4) . .
C36 C37 H37 119.6 . .
C38 C37 H37 119.6 . .
C39 C38 C37 120.0(4) . .
C39 C38 H38 120.0 . .
C37 C38 H38 120.0 . .
C38 C39 C34 120.5(4) . .
C38 C39 H39 119.7 . .
C34 C39 H39 119.7 . .
O13 C40 O14 124.7(4) . .
O13 C40 C36 116.4(4) . .
O14 C40 C36 118.8(4) . .
C31 N1 C9 111.4(3) . .
C31 N1 C8 109.4(4) . .
C9 N1 C8 107.2(3) . .
C31 N1 Co4 111.5(2) . .
C9 N1 Co4 112.6(3) . .
C8 N1 Co4 104.4(2) . .
C29 N2 C24 110.6(4) . .
C29 N2 C23 112.4(4) . .
C24 N2 C23 106.5(3) . .
C29 N2 Co1 109.5(3) . .
C24 N2 Co1 106.7(3) . .
C23 N2 Co1 111.0(3) . .
C25 N3 C12 108.9(3) . .
C25 N3 C11 112.4(3) . .
C12 N3 C11 106.2(3) . .
C25 N3 Co4 110.9(3) . .
C12 N3 Co4 107.7(2) . .
C11 N3 Co4 110.4(3) . .
C27 N4 C21 113.1(3) . .
C27 N4 C20 109.7(4) . .
C21 N4 C20 106.8(3) . .
C27 N4 Co1 110.6(2) . .
C21 N4 Co1 112.5(3) . .
C20 N4 Co1 103.6(2) . .
C5 O1 Co1 119.0(2) . .
C5 O1 Co4 118.7(2) . .
Co1 O1 Co4 94.28(11) . .
C5 O1 Co3 124.5(2) . .
Co1 O1 Co3 97.94(11) . .
Co4 O1 Co3 96.04(11) . .
C19 O2 Co4 118.8(2) . .
C19 O2 Co1 115.3(2) . .
Co4 O2 Co1 93.34(11) . .
C19 O2 Co2 127.4(2) . .
Co4 O2 Co2 97.92(11) . .
Co1 O2 Co2 97.23(11) . .
C32 O3 Co4 120.3(3) . .
C32 O3 Co2 131.1(3) . .
Co4 O3 Co2 106.85(13) . .
C30 O5 Co1 119.2(3) . .
C30 O5 Co2 131.9(3) . .
Co1 O5 Co2 107.99(13) . .
C26 O7 Co3 132.7(3) . .
C26 O7 Co4 120.1(3) . .
Co3 O7 Co4 105.95(13) . .
C28 O9 Co3 131.1(3) . .
C28 O9 Co1 121.3(3) . .
Co3 O9 Co1 107.53(13) . .
C33 O11 Co3 92.6(3) . .
C33 O12 Co3 85.9(2) . .
C40 O13 Co2 131.7(3) . 1_554
Co2 O1W H1WA 101.9 . .
Co2 O1W H1WB 103.7 . .
H1WA O1W H1WB 106.1 . .
Co2 O2W H2WA 99.0 . .
Co2 O2W H2WB 105.2 . .
H2WA O2W H2WB 116.6 . .
Co3 O3W H3WA 105.1 . .
Co3 O3W H3WB 99.6 . .
H3WA O3W H3WB 111.0 . .

loop_
_geom_bond_atom_site_label_1
_geom_bond_atom_site_label_2
_geom_bond_distance
_geom_bond_site_symmetry_2
Co1 O5 2.053(3) .
Co1 O9 2.057(3) .
Co1 O1 2.128(3) .
Co1 N2 2.163(4) .
Co1 N4 2.165(3) .
Co1 O2 2.182(3) .
Co2 O13 2.008(3) 1_556
Co2 O3 2.078(3) .
Co2 O2W 2.093(3) .
Co2 O5 2.095(3) .
Co2 O1W 2.149(3) .
Co2 O2 2.290(3) .
Co3 O7 2.025(3) .
Co3 O9 2.040(3) .
Co3 O11 2.049(3) .
Co3 O3W 2.123(3) .
Co3 O12 2.196(3) .
Co3 O1 2.250(3) .
Co3 C33 2.453(4) .
Co4 O7 2.071(3) .
Co4 O3 2.072(3) .
Co4 O2 2.127(3) .
Co4 O1 2.148(3) .
Co4 N1 2.159(3) .
Co4 N3 2.168(4) .
C1 C2 1.522(7) .
C1 H1A 0.9600 .
C1 H1B 0.9600 .
C1 H1C 0.9600 .
C2 C3 1.392(8) .
C2 C7 1.401(8) .
C3 C4 1.385(6) .
C3 H3 0.9300 .
C4 C5 1.403(6) .
C4 C24 1.501(6) .
C5 O1 1.364(5) .
C5 C6 1.414(6) .
C6 C7 1.390(7) .
C6 C8 1.510(7) .
C7 H7 0.9300 .
C8 N1 1.500(6) .
C8 H8A 0.9700 .
C8 H8B 0.9700 .
C9 N1 1.486(6) .
C9 C10 1.525(7) .
C9 H9A 0.9700 .
C9 H9B 0.9700 .
C10 C11 1.536(7) .
C10 H10A 0.9700 .
C10 H10B 0.9700 .
C11 N3 1.492(5) .
C11 H11A 0.9700 .
C11 H11B 0.9700 .
C12 N3 1.488(5) .
C12 C13 1.513(6) .
C12 H12A 0.9700 .
C12 H12B 0.9700 .
C13 C14 1.399(6) .
C13 C19 1.406(6) .
C14 C15 1.393(7) .
C14 H14 0.9300 .
C15 C17 1.372(7) .
C15 C16 1.515(7) .
C16 H16A 0.9600 .
C16 H16B 0.9600 .
C16 H16C 0.9600 .
C17 C18 1.384(6) .
C17 H17 0.9300 .
C18 C19 1.413(6) .
C18 C20 1.502(6) .
C19 O2 1.360(5) .
C20 N4 1.493(6) .
C20 H20A 0.9700 .
C20 H20B 0.9700 .
C21 N4 1.487(6) .
C21 C22 1.534(7) .
C21 H21A 0.9700 .
C21 H21B 0.9700 .
C22 C23 1.517(7) .
C22 H22A 0.9700 .
C22 H22B 0.9700 .
C23 N2 1.493(5) .
C23 H23A 0.9700 .
C23 H23B 0.9700 .
C24 N2 1.483(6) .
C24 H24A 0.9700 .
C24 H24B 0.9700 .
C25 N3 1.484(5) .
C25 C26 1.508(6) .
C25 H25A 0.9700 .
C25 H25B 0.9700 .
C26 O8 1.229(5) .
C26 O7 1.297(5) .
C27 N4 1.479(5) .
C27 C28 1.508(6) .
C27 H27A 0.9700 .
C27 H27B 0.9700 .
C28 O10 1.224(5) .
C28 O9 1.292(5) .
C29 N2 1.472(6) .
C29 C30 1.511(6) .
C29 H29A 0.9700 .
C29 H29B 0.9700 .
C30 O6 1.219(5) .
C30 O5 1.294(5) .
C31 N1 1.482(6) .
C31 C32 1.507(6) .
C31 H31A 0.9700 .
C31 H31B 0.9700 .
C32 O4 1.241(5) .
C32 O3 1.278(5) .
C33 O11 1.259(5) .
C33 O12 1.262(5) .
C33 C34 1.484(6) .
C34 C35 1.389(6) .
C34 C39 1.395(6) .
C35 C36 1.397(6) .
C35 H35 0.9300 .
C36 C37 1.377(6) .
C36 C40 1.503(6) .
C37 C38 1.387(6) .
C37 H37 0.9300 .
C38 C39 1.366(6) .
C38 H38 0.9300 .
C39 H39 0.9300 .
C40 O13 1.255(5) .
C40 O14 1.259(6) .
O13 Co2 2.008(3) 1_554
O1W H1WA 0.8682 .
O1W H1WB 0.8563 .
O2W H2WA 0.8151 .
O2W H2WB 0.8117 .
O3W H3WA 0.8329 .
O3W H3WB 0.8426 .
O4W H4WA 0.9221 .

loop_
_geom_hbond_atom_site_label_D
_geom_hbond_atom_site_label_H
_geom_hbond_atom_site_label_A
_geom_hbond_distance_DH
_geom_hbond_distance_HA
_geom_hbond_distance_DA
_geom_hbond_angle_DHA
_geom_hbond_site_symmetry_A
O2W H2WA O14 0.82 1.81 2.591(5) 159.7 1_556
O2W H2WB O4 0.81 2.00 2.762(4) 155.7 2_557
O1W H1WA O6 0.87 1.87 2.707(5) 161.1 .
O1W H1WB O4 0.86 1.94 2.747(5) 155.7 .
O3W H3WA O10 0.83 1.98 2.706(5) 145.7 .
O3W H3WB O8 0.84 1.93 2.734(5) 159.4 .

loop_
_geom_torsion_atom_site_label_1
_geom_torsion_atom_site_label_2
_geom_torsion_atom_site_label_3
_geom_torsion_atom_site_label_4
_geom_torsion
_geom_torsion_site_symmetry_1
_geom_torsion_site_symmetry_4
C7 C2 C3 C4 -3.0(9) . .
C1 C2 C3 C4 177.3(6) . .
C2 C3 C4 C5 -2.1(8) . .
C2 C3 C4 C24 169.8(5) . .
C3 C4 C5 O1 -174.6(4) . .
C24 C4 C5 O1 13.7(7) . .
C3 C4 C5 C6 7.7(7) . .
C24 C4 C5 C6 -163.9(4) . .
O1 C5 C6 C7 174.1(4) . .
C4 C5 C6 C7 -8.3(7) . .
O1 C5 C6 C8 -13.4(6) . .
C4 C5 C6 C8 164.3(4) . .
C5 C6 C7 C2 3.2(8) . .
C8 C6 C7 C2 -169.3(5) . .
C3 C2 C7 C6 2.3(9) . .
C1 C2 C7 C6 -177.9(6) . .
C7 C6 C8 N1 -112.5(5) . .
C5 C6 C8 N1 75.1(6) . .
N1 C9 C10 C11 -38.7(6) . .
C9 C10 C11 N3 -36.4(6) . .
N3 C12 C13 C14 -116.4(5) . .
N3 C12 C13 C19 74.2(5) . .
C19 C13 C14 C15 2.3(7) . .
C12 C13 C14 C15 -167.3(4) . .
C13 C14 C15 C17 4.1(8) . .
C13 C14 C15 C16 -179.2(5) . .
C14 C15 C17 C18 -4.1(8) . .
C16 C15 C17 C18 179.1(5) . .
C15 C17 C18 C19 -2.2(8) . .
C15 C17 C18 C20 172.2(5) . .
C14 C13 C19 O2 173.4(4) . .
C12 C13 C19 O2 -17.2(6) . .
C14 C13 C19 C18 -8.6(6) . .
C12 C13 C19 C18 160.9(4) . .
C17 C18 C19 O2 -173.4(4) . .
C20 C18 C19 O2 12.2(6) . .
C17 C18 C19 C13 8.6(6) . .
C20 C18 C19 C13 -165.9(4) . .
C17 C18 C20 N4 109.2(5) . .
C19 C18 C20 N4 -76.5(5) . .
N4 C21 C22 C23 36.8(6) . .
C21 C22 C23 N2 39.1(6) . .
C3 C4 C24 N2 116.6(5) . .
C5 C4 C24 N2 -71.7(6) . .
N3 C25 C26 O8 160.4(4) . .
N3 C25 C26 O7 -23.7(6) . .
N4 C27 C28 O10 -163.2(4) . .
N4 C27 C28 O9 18.9(6) . .
N2 C29 C30 O6 -169.3(4) . .
N2 C29 C30 O5 12.5(6) . .
N1 C31 C32 O4 167.8(4) . .
N1 C31 C32 O3 -14.7(6) . .
O7 Co3 C33 O11 170.2(2) . .
O9 Co3 C33 O11 16.8(3) . .
O3W Co3 C33 O11 -85.1(3) . .
O12 Co3 C33 O11 -175.7(4) . .
O1 Co3 C33 O11 92.5(3) . .
O7 Co3 C33 O12 -14.1(3) . .
O9 Co3 C33 O12 -167.5(2) . .
O11 Co3 C33 O12 175.7(4) . .
O3W Co3 C33 O12 90.6(3) . .
O1 Co3 C33 O12 -91.8(2) . .
O7 Co3 C33 C34 126(3) . .
O9 Co3 C33 C34 -27(3) . .
O11 Co3 C33 C34 -44(3) . .
O3W Co3 C33 C34 -129(3) . .
O12 Co3 C33 C34 140(3) . .
O1 Co3 C33 C34 48(3) . .
O11 C33 C34 C35 -178.8(4) . .
O12 C33 C34 C35 0.2(7) . .
Co3 C33 C34 C35 -137(2) . .
O11 C33 C34 C39 0.9(6) . .
O12 C33 C34 C39 179.9(4) . .
Co3 C33 C34 C39 42(3) . .
C39 C34 C35 C36 1.5(7) . .
C33 C34 C35 C36 -178.7(4) . .
C34 C35 C36 C37 0.6(7) . .
C34 C35 C36 C40 -178.8(4) . .
C35 C36 C37 C38 -2.1(7) . .
C40 C36 C37 C38 177.4(4) . .
C36 C37 C38 C39 1.2(7) . .
C37 C38 C39 C34 1.0(7) . .
C35 C34 C39 C38 -2.4(7) . .
C33 C34 C39 C38 177.9(4) . .
C37 C36 C40 O13 -1.1(7) . .
C35 C36 C40 O13 178.3(5) . .
C37 C36 C40 O14 -179.6(5) . .
C35 C36 C40 O14 -0.2(8) . .
C32 C31 N1 C9 143.8(4) . .
C32 C31 N1 C8 -97.8(4) . .
C32 C31 N1 Co4 17.1(5) . .
C10 C9 N1 C31 -61.0(5) . .
C10 C9 N1 C8 179.3(4) . .
C10 C9 N1 Co4 65.0(5) . .
C6 C8 N1 C31 56.6(5) . .
C6 C8 N1 C9 177.5(4) . .
C6 C8 N1 Co4 -62.8(4) . .
O7 Co4 N1 C31 177.6(3) . .
O3 Co4 N1 C31 -11.8(3) . .
O2 Co4 N1 C31 -6.3(5) . .
O1 Co4 N1 C31 -101.8(3) . .
N3 Co4 N1 C31 99.6(3) . .
O7 Co4 N1 C9 51.5(3) . .
O3 Co4 N1 C9 -137.8(3) . .
O2 Co4 N1 C9 -132.3(3) . .
O1 Co4 N1 C9 132.1(3) . .
N3 Co4 N1 C9 -26.5(3) . .
O7 Co4 N1 C8 -64.4(3) . .
O3 Co4 N1 C8 106.3(3) . .
O2 Co4 N1 C8 111.7(4) . .
O1 Co4 N1 C8 16.2(3) . .
N3 Co4 N1 C8 -142.4(3) . .
C30 C29 N2 C24 106.4(5) . .
C30 C29 N2 C23 -134.7(4) . .
C30 C29 N2 Co1 -10.9(5) . .
C4 C24 N2 C29 -60.8(5) . .
C4 C24 N2 C23 176.8(4) . .
C4 C24 N2 Co1 58.1(4) . .
C22 C23 N2 C29 54.9(6) . .
C22 C23 N2 C24 176.2(4) . .
C22 C23 N2 Co1 -68.1(5) . .
O5 Co1 N2 C29 5.7(3) . .
O9 Co1 N2 C29 -173.3(3) . .
O1 Co1 N2 C29 107.2(3) . .
N4 Co1 N2 C29 -95.8(3) . .
O2 Co1 N2 C29 15.6(5) . .
O5 Co1 N2 C24 -114.0(3) . .
O9 Co1 N2 C24 67.0(3) . .
O1 Co1 N2 C24 -12.5(3) . .
N4 Co1 N2 C24 144.5(3) . .
O2 Co1 N2 C24 -104.1(4) . .
O5 Co1 N2 C23 130.3(3) . .
O9 Co1 N2 C23 -48.7(3) . .
O1 Co1 N2 C23 -128.2(3) . .
N4 Co1 N2 C23 28.8(3) . .
O2 Co1 N2 C23 140.2(3) . .
C26 C25 N3 C12 -98.2(4) . .
C26 C25 N3 C11 144.4(4) . .
C26 C25 N3 Co4 20.2(4) . .
C13 C12 N3 C25 64.5(5) . .
C13 C12 N3 C11 -174.2(4) . .
C13 C12 N3 Co4 -55.9(4) . .
C10 C11 N3 C25 -56.3(5) . .
C10 C11 N3 C12 -175.3(4) . .
C10 C11 N3 Co4 68.2(4) . .
O7 Co4 N3 C25 -10.0(3) . .
O3 Co4 N3 C25 169.6(3) . .
O2 Co4 N3 C25 -110.4(3) . .
O1 Co4 N3 C25 -19.1(5) . .
N1 Co4 N3 C25 92.0(3) . .
O7 Co4 N3 C12 109.1(3) . .
O3 Co4 N3 C12 -71.3(3) . .
O2 Co4 N3 C12 8.7(3) . .
O1 Co4 N3 C12 100.0(4) . .
N1 Co4 N3 C12 -148.9(3) . .
O7 Co4 N3 C11 -135.4(3) . .
O3 Co4 N3 C11 44.2(3) . .
O2 Co4 N3 C11 124.2(3) . .
O1 Co4 N3 C11 -144.5(3) . .
N1 Co4 N3 C11 -33.3(3) . .
C28 C27 N4 C21 -146.1(4) . .
C28 C27 N4 C20 94.8(4) . .
C28 C27 N4 Co1 -18.9(5) . .
C22 C21 N4 C27 58.1(5) . .
C22 C21 N4 C20 178.8(4) . .
C22 C21 N4 Co1 -68.2(4) . .
C18 C20 N4 C27 -56.3(5) . .
C18 C20 N4 C21 -179.1(4) . .
C18 C20 N4 Co1 61.9(4) . .
O5 Co1 N4 C27 -175.8(3) . .
O9 Co1 N4 C27 11.2(3) . .
O1 Co1 N4 C27 9.5(5) . .
N2 Co1 N4 C27 -96.0(3) . .
O2 Co1 N4 C27 104.3(3) . .
O5 Co1 N4 C21 -48.2(3) . .
O9 Co1 N4 C21 138.7(3) . .
O1 Co1 N4 C21 137.0(3) . .
N2 Co1 N4 C21 31.6(3) . .
O2 Co1 N4 C21 -128.1(3) . .
O5 Co1 N4 C20 66.8(3) . .
O9 Co1 N4 C20 -106.3(3) . .
O1 Co1 N4 C20 -108.0(3) . .
N2 Co1 N4 C20 146.5(3) . .
O2 Co1 N4 C20 -13.2(3) . .
C4 C5 O1 Co1 34.5(5) . .
C6 C5 O1 Co1 -147.9(3) . .
C4 C5 O1 Co4 148.1(3) . .
C6 C5 O1 Co4 -34.3(5) . .
C4 C5 O1 Co3 -90.5(4) . .
C6 C5 O1 Co3 87.2(4) . .
O5 Co1 O1 C5 49.2(3) . .
O9 Co1 O1 C5 -137.7(3) . .
N2 Co1 O1 C5 -31.4(3) . .
N4 Co1 O1 C5 -136.1(3) . .
O2 Co1 O1 C5 126.8(3) . .
O5 Co1 O1 Co4 -77.05(12) . .
O9 Co1 O1 Co4 96.02(12) . .
N2 Co1 O1 Co4 -157.71(12) . .
N4 Co1 O1 Co4 97.7(3) . .
O2 Co1 O1 Co4 0.56(10) . .
O5 Co1 O1 Co3 -173.77(10) . .
O9 Co1 O1 Co3 -0.70(11) . .
N2 Co1 O1 Co3 105.58(13) . .
N4 Co1 O1 Co3 1.0(3) . .
O2 Co1 O1 Co3 -96.16(11) . .
O7 Co4 O1 C5 131.1(3) . .
O3 Co4 O1 C5 -48.1(3) . .
O2 Co4 O1 C5 -127.1(3) . .
N1 Co4 O1 C5 29.7(3) . .
N3 Co4 O1 C5 140.1(3) . .
O7 Co4 O1 Co1 -102.44(12) . .
O3 Co4 O1 Co1 78.45(11) . .
O2 Co4 O1 Co1 -0.57(11) . .
N1 Co4 O1 Co1 156.17(12) . .
N3 Co4 O1 Co1 -93.4(3) . .
O7 Co4 O1 Co3 -3.98(11) . .
O3 Co4 O1 Co3 176.91(11) . .
O2 Co4 O1 Co3 97.90(11) . .
N1 Co4 O1 Co3 -105.36(12) . .
N3 Co4 O1 Co3 5.0(3) . .
O7 Co3 O1 C5 -127.1(3) . .
O9 Co3 O1 C5 134.3(3) . .
O11 Co3 O1 C5 37.7(3) . .
O3W Co3 O1 C5 177.9(4) . .
O12 Co3 O1 C5 -24.2(3) . .
C33 Co3 O1 C5 6.7(3) . .
O7 Co3 O1 Co1 99.28(13) . .
O9 Co3 O1 Co1 0.71(11) . .
O11 Co3 O1 Co1 -95.95(12) . .
O3W Co3 O1 Co1 44.3(5) . .
O12 Co3 O1 Co1 -157.85(11) . .
C33 Co3 O1 Co1 -126.88(13) . .
O7 Co3 O1 Co4 4.09(11) . .
O9 Co3 O1 Co4 -94.48(13) . .
O11 Co3 O1 Co4 168.85(11) . .
O3W Co3 O1 Co4 -50.9(5) . .
O12 Co3 O1 Co4 106.95(11) . .
C33 Co3 O1 Co4 137.93(12) . .
C13 C19 O2 Co4 -35.9(5) . .
C18 C19 O2 Co4 146.1(3) . .
C13 C19 O2 Co1 -145.3(3) . .
C18 C19 O2 Co1 36.6(5) . .
C13 C19 O2 Co2 92.2(4) . .
C18 C19 O2 Co2 -85.8(4) . .
O7 Co4 O2 C19 -42.1(3) . .
O3 Co4 O2 C19 147.2(3) . .
O1 Co4 O2 C19 -120.8(3) . .
N1 Co4 O2 C19 141.7(3) . .
N3 Co4 O2 C19 36.3(3) . .
O7 Co4 O2 Co1 79.22(12) . .
O3 Co4 O2 Co1 -91.50(12) . .
O1 Co4 O2 Co1 0.56(10) . .
N1 Co4 O2 Co1 -96.9(3) . .
N3 Co4 O2 Co1 157.64(12) . .
O7 Co4 O2 Co2 177.01(10) . .
O3 Co4 O2 Co2 6.29(11) . .
O1 Co4 O2 Co2 98.34(11) . .
N1 Co4 O2 Co2 0.9(4) . .
N3 Co4 O2 Co2 -104.57(13) . .
O5 Co1 O2 C19 -133.1(3) . .
O9 Co1 O2 C19 45.5(3) . .
O1 Co1 O2 C19 123.6(3) . .
N2 Co1 O2 C19 -143.1(4) . .
N4 Co1 O2 C19 -32.7(3) . .
O5 Co1 O2 Co4 102.77(12) . .
O9 Co1 O2 Co4 -78.63(11) . .
O1 Co1 O2 Co4 -0.56(10) . .
N2 Co1 O2 Co4 92.8(3) . .
N4 Co1 O2 Co4 -156.82(12) . .
O5 Co1 O2 Co2 4.34(10) . .
O9 Co1 O2 Co2 -177.06(10) . .
O1 Co1 O2 Co2 -98.99(11) . .
N2 Co1 O2 Co2 -5.6(4) . .
N4 Co1 O2 Co2 104.75(12) . .
O13 Co2 O2 C19 30.7(3) 1_556 .
O3 Co2 O2 C19 -142.3(3) . .
O2W Co2 O2 C19 -60.4(3) . .
O5 Co2 O2 C19 125.4(3) . .
O1W Co2 O2 C19 169.2(3) . .
O13 Co2 O2 Co4 166.65(12) 1_556 .
O3 Co2 O2 Co4 -6.37(11) . .
O2W Co2 O2 Co4 75.50(13) . .
O5 Co2 O2 Co4 -98.72(13) . .
O1W Co2 O2 Co4 -54.9(4) . .
O13 Co2 O2 Co1 -98.94(12) 1_556 .
O3 Co2 O2 Co1 88.05(12) . .
O2W Co2 O2 Co1 169.92(11) . .
O5 Co2 O2 Co1 -4.31(10) . .
O1W Co2 O2 Co1 39.5(4) . .
O4 C32 O3 Co4 -178.1(3) . .
C31 C32 O3 Co4 4.6(5) . .
O4 C32 O3 Co2 19.3(6) . .
C31 C32 O3 Co2 -158.1(3) . .
O7 Co4 O3 C32 94.6(8) . .
O2 Co4 O3 C32 -173.6(3) . .
O1 Co4 O3 C32 100.1(3) . .
N1 Co4 O3 C32 4.2(3) . .
N3 Co4 O3 C32 -83.3(3) . .
O7 Co4 O3 Co2 -99.0(7) . .
O2 Co4 O3 Co2 -7.18(12) . .
O1 Co4 O3 Co2 -93.47(14) . .
N1 Co4 O3 Co2 170.63(17) . .
N3 Co4 O3 Co2 83.15(16) . .
O13 Co2 O3 C32 138.3(5) 1_556 .
O2W Co2 O3 C32 68.7(4) . .
O5 Co2 O3 C32 -113.4(4) . .
O1W Co2 O3 C32 -23.2(4) . .
O2 Co2 O3 C32 171.2(4) . .
O13 Co2 O3 Co4 -26.0(6) 1_556 .
O2W Co2 O3 Co4 -95.73(14) . .
O5 Co2 O3 Co4 82.22(14) . .
O1W Co2 O3 Co4 172.37(14) . .
O2 Co2 O3 Co4 6.77(12) . .
O6 C30 O5 Co1 174.4(4) . .
C29 C30 O5 Co1 -7.5(5) . .
O6 C30 O5 Co2 6.7(7) . .
C29 C30 O5 Co2 -175.1(3) . .
O9 Co1 O5 C30 172.8(9) . .
O1 Co1 O5 C30 -92.2(3) . .
N2 Co1 O5 C30 0.9(3) . .
N4 Co1 O5 C30 89.9(3) . .
O2 Co1 O5 C30 -175.3(3) . .
O9 Co1 O5 Co2 -16.8(10) . .
O1 Co1 O5 Co2 78.16(14) . .
N2 Co1 O5 Co2 171.32(16) . .
N4 Co1 O5 Co2 -99.67(15) . .
O2 Co1 O5 Co2 -4.95(12) . .
O13 Co2 O5 C30 -94.1(4) 1_556 .
O3 Co2 O5 C30 98.2(4) . .
O2W Co2 O5 C30 116.0(10) . .
O1W Co2 O5 C30 6.7(4) . .
O2 Co2 O5 C30 173.5(4) . .
O13 Co2 O5 Co1 97.20(15) 1_556 .
O3 Co2 O5 Co1 -70.45(14) . .
O2W Co2 O5 Co1 -52.7(11) . .
O1W Co2 O5 Co1 -161.96(14) . .
O2 Co2 O5 Co1 4.78(11) . .
O8 C26 O7 Co3 -3.4(7) . .
C25 C26 O7 Co3 -179.1(3) . .
O8 C26 O7 Co4 -168.5(4) . .
C25 C26 O7 Co4 15.7(5) . .
O9 Co3 O7 C26 -96.5(4) . .
O11 Co3 O7 C26 122.2(5) . .
O3W Co3 O7 C26 -3.8(4) . .
O12 Co3 O7 C26 97.0(4) . .
O1 Co3 O7 C26 -171.0(4) . .
C33 Co3 O7 C26 104.4(4) . .
O9 Co3 O7 Co4 70.13(15) . .
O11 Co3 O7 Co4 -71.1(5) . .
O3W Co3 O7 Co4 162.91(14) . .
O12 Co3 O7 Co4 -96.34(15) . .
O1 Co3 O7 Co4 -4.38(12) . .
C33 Co3 O7 Co4 -88.9(2) . .
O3 Co4 O7 C26 178.9(6) . .
O2 Co4 O7 C26 88.8(3) . .
O1 Co4 O7 C26 173.3(3) . .
N1 Co4 O7 C26 -92.7(3) . .
N3 Co4 O7 C26 -3.2(3) . .
O3 Co4 O7 Co3 10.2(8) . .
O2 Co4 O7 Co3 -79.87(15) . .
O1 Co4 O7 Co3 4.57(12) . .
N1 Co4 O7 Co3 98.57(15) . .
N3 Co4 O7 Co3 -171.86(17) . .
O10 C28 O9 Co3 -10.5(7) . .
C27 C28 O9 Co3 167.4(3) . .
O10 C28 O9 Co1 172.7(4) . .
C27 C28 O9 Co1 -9.4(5) . .
O7 Co3 O9 C28 105.8(4) . .
O11 Co3 O9 C28 -84.6(4) . .
O3W Co3 O9 C28 12.8(4) . .
O12 Co3 O9 C28 -109.7(4) . .
O1 Co3 O9 C28 -177.9(4) . .
C33 Co3 O9 C28 -93.2(4) . .
O7 Co3 O9 Co1 -77.14(15) . .
O11 Co3 O9 Co1 92.50(16) . .
O3W Co3 O9 Co1 -170.10(15) . .
O12 Co3 O9 Co1 67.4(3) . .
O1 Co3 O9 Co1 -0.77(12) . .
C33 Co3 O9 Co1 83.89(19) . .
O5 Co1 O9 C28 -85.3(10) . .
O1 Co1 O9 C28 178.3(3) . .
N2 Co1 O9 C28 86.3(3) . .
N4 Co1 O9 C28 -1.1(3) . .
O2 Co1 O9 C28 -97.0(3) . .
O5 Co1 O9 Co3 97.2(10) . .
O1 Co1 O9 Co3 0.80(13) . .
N2 Co1 O9 Co3 -91.17(16) . .
N4 Co1 O9 Co3 -178.52(17) . .
O2 Co1 O9 Co3 85.53(14) . .
O12 C33 O11 Co3 -4.4(4) . .
C34 C33 O11 Co3 174.6(3) . .
O7 Co3 O11 C33 -25.5(6) . .
O9 Co3 O11 C33 -166.6(3) . .
O3W Co3 O11 C33 99.9(3) . .
O12 Co3 O11 C33 2.5(2) . .
O1 Co3 O11 C33 -90.0(3) . .
O11 C33 O12 Co3 4.2(4) . .
C34 C33 O12 Co3 -174.8(4) . .
O7 Co3 O12 C33 169.6(2) . .
O9 Co3 O12 C33 26.0(4) . .
O11 Co3 O12 C33 -2.5(2) . .
O3W Co3 O12 C33 -95.2(3) . .
O1 Co3 O12 C33 90.7(2) . .
O14 C40 O13 Co2 -7.7(9) . 1_554
C36 C40 O13 Co2 174.0(3) . 1_554
